data_4333192
loop_
_publ_author_name
'Nguyen, Dan-Tam'
'Chew, Emily'
'Zhang, Qichun'
'Choi, Alice'
'Bu, Xianhui'

_publ_section_title
;
 Metal&#x2212;Organic Frameworks from Zinc Sulfite Clusters, Chains, and
 Sheets:&#x00A0; 4-Connected, (3,4)-Connected 3-D Frameworks and 2-D
 Arrays of Catenane-Like Interlocking Rings
;
_journal_issue 26
_journal_name_full 'Inorganic Chemistry'
_journal_page_first 10722
_journal_page_last 10727
_journal_paper_doi 10.1021/ic061677b
_journal_volume 45
_journal_year 2006
_chemical_formula_sum 'C2 H8 N2 O6 S2 Zn2'
_chemical_formula_weight 350.96
_chemical_name_systematic
; 
 ? 
;
_space_group_IT_number 14
_symmetry_space_group_name_Hall '-P 2yn'
_symmetry_space_group_name_H-M 'P 1 21/n 1'
_atom_sites_solution_hydrogens geom
_atom_sites_solution_primary direct
_atom_sites_solution_secondary difmap
_audit_creation_method SHELXL-97
_cell_angle_alpha 90.00
_cell_angle_beta 91.223(3)
_cell_angle_gamma 90.00
_cell_formula_units_Z 2
_cell_length_a 4.8234(2)
_cell_length_b 15.3064(7)
_cell_length_c 6.2353(3)
_cell_measurement_temperature 273(2)
_cell_volume 460.24(4)
_computing_structure_refinement 'SHELXL-97 (Sheldrick, 1997)'
_computing_structure_solution 'SHELXS-97 (Sheldrick, 1990)'
_diffrn_ambient_temperature 273(2)
_diffrn_measured_fraction_theta_full 0.984
_diffrn_measured_fraction_theta_max 0.984
_diffrn_radiation_monochromator graphite
_diffrn_radiation_source 'fine-focus sealed tube'
_diffrn_radiation_type MoK\a
_diffrn_radiation_wavelength 0.71073
_diffrn_reflns_av_R_equivalents 0.0352
_diffrn_reflns_av_sigmaI/netI 0.0290
_diffrn_reflns_limit_h_max 9
_diffrn_reflns_limit_h_min -9
_diffrn_reflns_limit_k_max 29
_diffrn_reflns_limit_k_min -29
_diffrn_reflns_limit_l_max 12
_diffrn_reflns_limit_l_min -12
_diffrn_reflns_number 15689
_diffrn_reflns_theta_full 44.46
_diffrn_reflns_theta_max 44.46
_diffrn_reflns_theta_min 2.66
_exptl_absorpt_coefficient_mu 5.669
_exptl_crystal_density_diffrn 2.533
_exptl_crystal_density_method 'not measured'
_exptl_crystal_F_000 348
_refine_diff_density_max 0.542
_refine_diff_density_min -0.816
_refine_diff_density_rms 0.141
_refine_ls_extinction_method none
_refine_ls_goodness_of_fit_ref 1.038
_refine_ls_hydrogen_treatment mixed
_refine_ls_matrix_type full
_refine_ls_number_parameters 64
_refine_ls_number_reflns 3646
_refine_ls_number_restraints 0
_refine_ls_restrained_S_all 1.038
_refine_ls_R_factor_all 0.0435
_refine_ls_R_factor_gt 0.0287
_refine_ls_shift/su_max 0.001
_refine_ls_shift/su_mean 0.000
_refine_ls_structure_factor_coef Fsqd
_refine_ls_weighting_details 'calc w=1/[\s^2^(Fo^2^)+(0.0325P)^2^+0.0379P] where P=(Fo^2^+2Fc^2^)/3'
_refine_ls_weighting_scheme calc
_refine_ls_wR_factor_gt 0.0658
_refine_ls_wR_factor_ref 0.0717
_reflns_number_gt 2801
_reflns_number_total 3646
_reflns_threshold_expression >2sigma(I)
_cod_data_source_file ic061677bsup1.cif
_cod_data_source_block a
_cod_database_code 4333192

loop_
_symmetry_equiv_pos_as_xyz
'x, y, z'
'-x+1/2, y+1/2, -z+1/2'
'-x, -y, -z'
'x-1/2, -y-1/2, z-1/2'

loop_
_atom_site_label
_atom_site_type_symbol
_atom_site_fract_x
_atom_site_fract_y
_atom_site_fract_z
_atom_site_U_iso_or_equiv
_atom_site_adp_type
_atom_site_occupancy
_atom_site_symmetry_multiplicity
_atom_site_calc_flag
_atom_site_refinement_flags
Zn1 Zn 0.52028(3) 0.195447(10) 0.17489(2) 0.01768(4) Uani 1 1 d .
S1 S 0.51780(6) 0.371901(19) 0.41080(4) 0.01684(5) Uani 1 1 d .
O1 O 0.4431(2) 0.32028(7) 0.20636(15) 0.02135(16) Uani 1 1 d .
O2 O 0.83055(19) 0.36296(8) 0.43396(16) 0.0280(2) Uani 1 1 d .
O3 O 0.4134(2) 0.31732(8) 0.59782(16) 0.0268(2) Uani 1 1 d .
N1 N 0.4605(2) 0.12105(7) 0.43546(15) 0.01892(16) Uani 1 1 d .
H1A H 0.5667 0.1417 0.5446 0.023 Uiso 1 1 calc R
H1B H 0.2822 0.1257 0.4736 0.023 Uiso 1 1 calc R
C1 C 0.5266(3) 0.02793(8) 0.4024(2) 0.0247(2) Uani 1 1 d .
H1A H 0.7202 0.0227 0.3654 0.030 Uiso 1 1 calc R
H1B H 0.4159 0.0060 0.2824 0.030 Uiso 1 1 calc R

loop_
_atom_site_aniso_label
_atom_site_aniso_U_11
_atom_site_aniso_U_22
_atom_site_aniso_U_33
_atom_site_aniso_U_23
_atom_site_aniso_U_13
_atom_site_aniso_U_12
Zn1 0.01928(6) 0.01815(7) 0.01569(5) 0.00127(4) 0.00229(4) 0.00077(4)
S1 0.01773(9) 0.01624(11) 0.01654(10) 0.00032(8) 0.00014(8) 0.00106(8)
O1 0.0254(4) 0.0198(4) 0.0186(3) -0.0019(3) -0.0041(3) 0.0020(3)
O2 0.0157(3) 0.0464(6) 0.0218(4) 0.0109(4) -0.0018(3) -0.0051(3)
O3 0.0194(3) 0.0394(6) 0.0218(4) 0.0092(4) 0.0057(3) 0.0005(3)
N1 0.0250(4) 0.0162(4) 0.0156(3) 0.0004(3) 0.0031(3) 0.0007(3)
C1 0.0384(6) 0.0162(5) 0.0198(4) 0.0014(4) 0.0069(4) 0.0021(4)

loop_
_atom_type_symbol
_atom_type_description
_atom_type_scat_dispersion_real
_atom_type_scat_dispersion_imag
_atom_type_scat_source
C C 0.0033 0.0016 'International Tables Vol C Tables 4.2.6.8 and 6.1.1.4'
H H 0.0000 0.0000 'International Tables Vol C Tables 4.2.6.8 and 6.1.1.4'
N N 0.0061 0.0033 'International Tables Vol C Tables 4.2.6.8 and 6.1.1.4'
O O 0.0106 0.0060 'International Tables Vol C Tables 4.2.6.8 and 6.1.1.4'
S S 0.1246 0.1234 'International Tables Vol C Tables 4.2.6.8 and 6.1.1.4'
Zn Zn 0.2839 1.4301 'International Tables Vol C Tables 4.2.6.8 and 6.1.1.4'

loop_
_geom_angle_atom_site_label_1
_geom_angle_atom_site_label_2
_geom_angle_atom_site_label_3
_geom_angle
_geom_angle_site_symmetry_1
_geom_angle_site_symmetry_3
O1 Zn1 O2 115.84(5) . 4_565
O1 Zn1 O3 107.84(5) . 4_665
O2 Zn1 O3 101.74(4) 4_565 4_665
O1 Zn1 N1 116.18(4) . .
O2 Zn1 N1 106.79(5) 4_565 .
O3 Zn1 N1 107.19(5) 4_665 .
O2 S1 O3 102.76(6) . .
O2 S1 O1 104.32(6) . .
O3 S1 O1 106.07(6) . .
S1 O1 Zn1 122.94(6) . .
S1 O2 Zn1 124.14(6) . 4_666
S1 O3 Zn1 124.97(6) . 4_566
C1 N1 Zn1 113.52(7) . .
N1 C1 C1 113.09(13) . 3_656

loop_
_geom_bond_atom_site_label_1
_geom_bond_atom_site_label_2
_geom_bond_distance
_geom_bond_site_symmetry_2
Zn1 O1 1.9573(10) .
Zn1 O2 1.9582(10) 4_565
Zn1 O3 1.9757(9) 4_665
Zn1 N1 2.0098(10) .
S1 O2 1.5185(10) .
S1 O3 1.5285(10) .
S1 O1 1.5360(10) .
O2 Zn1 1.9582(10) 4_666
O3 Zn1 1.9758(9) 4_566
N1 C1 1.4760(16) .
C1 C1 1.514(2) 3_656
